data_4037994
loop_
_publ_author_name
'Arupula, Sanjeeva K.'
'Qureshi, Asif Ali'
'Swamy, K. C. Kumara'

_publ_section_title
;
 Lewis Base Switched [3+3] and [4+2] Annulation Reaction of \d-Acetoxy
 Allenoates with Cyclic N-Sulfonyl Imines: Divergent Synthesis of
 Functionalized \a-Pyridyl Acetates and Teraryl Scaffolds.
;
_journal_name_full 'The Journal of organic chemistry'
_journal_paper_doi 10.1021/acs.joc.9b03281
_journal_year 2020
_chemical_formula_sum 'C23 H23 N O5 S'
_chemical_formula_weight 425.48
_space_group_IT_number 33
_space_group_name_Hall 'P 2c -2n'
_space_group_name_H-M_alt 'P n a 21'
_symmetry_cell_setting orthorhombic
_symmetry_space_group_name_H-M 'P n a 21'
_atom_sites_solution_hydrogens geom
_atom_sites_solution_primary direct
_atom_sites_solution_secondary difmap
_audit_creation_method SHELXL-97
_cell_angle_alpha 90.00
_cell_angle_beta 90.00
_cell_angle_gamma 90.00
_cell_formula_units_Z 4
_cell_length_a 25.6923(19)
_cell_length_b 15.3296(9)
_cell_length_c 5.3503(5)
_cell_measurement_reflns_used 2830
_cell_measurement_temperature 293(2)
_cell_measurement_theta_max 23.9120
_cell_measurement_theta_min 2.0510
_cell_volume 2107.2(3)
_computing_structure_refinement 'SHELXL-97 (Sheldrick, 1997)'
_computing_structure_solution 'SHELXS-97 (Sheldrick, 1990)'
_diffrn_ambient_temperature 293(2)
_diffrn_measured_fraction_theta_full 0.998
_diffrn_measured_fraction_theta_max 0.998
_diffrn_measurement_device_type 'XtaLAB Synergy, Single source at offset/far, HyPix3000'
_diffrn_measurement_method '\w scans'
_diffrn_radiation_monochromator graphite
_diffrn_radiation_source 'fine-focus sealed tube'
_diffrn_radiation_type MoK\a
_diffrn_radiation_wavelength 0.71073
_diffrn_reflns_av_R_equivalents 0.0747
_diffrn_reflns_av_sigmaI/netI 0.1145
_diffrn_reflns_limit_h_max 18
_diffrn_reflns_limit_h_min -30
_diffrn_reflns_limit_k_max 18
_diffrn_reflns_limit_k_min -18
_diffrn_reflns_limit_l_max 5
_diffrn_reflns_limit_l_min -6
_diffrn_reflns_number 9913
_diffrn_reflns_theta_full 25.00
_diffrn_reflns_theta_max 25.00
_diffrn_reflns_theta_min 2.07
_exptl_absorpt_coefficient_mu 0.188
_exptl_absorpt_correction_T_max 1.00000
_exptl_absorpt_correction_T_min 0.14557
_exptl_absorpt_correction_type multi-scan
_exptl_crystal_colour colourless
_exptl_crystal_density_diffrn 1.341
_exptl_crystal_density_method 'not measured'
_exptl_crystal_description needle
_exptl_crystal_F_000 896
_exptl_crystal_size_max 0.2
_exptl_crystal_size_mid 0.1
_exptl_crystal_size_min 0.1
_refine_diff_density_max 0.279
_refine_diff_density_min -0.240
_refine_diff_density_rms 0.052
_refine_ls_abs_structure_details 'Flack H D (1983), Acta Cryst. A39, 876-881'
_refine_ls_abs_structure_Flack -0.03(17)
_refine_ls_extinction_coef 0.0069(14)
_refine_ls_extinction_expression Fc^*^=kFc[1+0.001xFc^2^\l^3^/sin(2\q)]^-1/4^
_refine_ls_extinction_method SHELXL
_refine_ls_goodness_of_fit_ref 0.983
_refine_ls_hydrogen_treatment mixed
_refine_ls_matrix_type full
_refine_ls_number_parameters 278
_refine_ls_number_reflns 3406
_refine_ls_number_restraints 2
_refine_ls_restrained_S_all 0.998
_refine_ls_R_factor_all 0.1357
_refine_ls_R_factor_gt 0.0665
_refine_ls_shift/su_max 0.018
_refine_ls_shift/su_mean 0.001
_refine_ls_structure_factor_coef Fsqd
_refine_ls_weighting_details 'calc w=1/[\s^2^(Fo^2^)+(0.0669P)^2^+0.0000P] where P=(Fo^2^+2Fc^2^)/3'
_refine_ls_weighting_scheme calc
_refine_ls_wR_factor_gt 0.1378
_refine_ls_wR_factor_ref 0.1684
_reflns_number_gt 1842
_reflns_number_total 3406
_reflns_threshold_expression >2sigma(I)
_cod_data_source_file jo9b03281_si_002.cif
_cod_data_source_block Compound8bb
_cod_original_sg_symbol_H-M Pna2(1)
_cod_database_code 4037994

loop_
_symmetry_equiv_pos_as_xyz
'x, y, z'
'-x, -y, z+1/2'
'x+1/2, -y+1/2, z'
'-x+1/2, y+1/2, z+1/2'

loop_
_atom_site_label
_atom_site_type_symbol
_atom_site_fract_x
_atom_site_fract_y
_atom_site_fract_z
_atom_site_U_iso_or_equiv
_atom_site_adp_type
_atom_site_occupancy
_atom_site_symmetry_multiplicity
_atom_site_calc_flag
_atom_site_refinement_flags
_atom_site_disorder_assembly
_atom_site_disorder_group
S1 S 0.27922(6) 0.61518(9) 0.4691(4) 0.0520(5) Uani 1 1 d . . .
O5 O 0.30575(15) 0.5526(2) 0.3172(9) 0.0643(13) Uani 1 1 d . . .
O4 O 0.24263(15) 0.5786(2) 0.6467(9) 0.0641(13) Uani 1 1 d . . .
N1 N 0.32110(17) 0.6812(3) 0.6071(11) 0.0496(13) Uani 1 1 d . . .
O3 O 0.58573(19) 0.9040(3) 0.7299(12) 0.0951(18) Uani 1 1 d . . .
C1 C 0.3110(2) 0.7726(4) 0.5691(13) 0.0488(17) Uani 1 1 d . . .
O1 O 0.4278(2) 0.5768(3) 0.4862(13) 0.102(2) Uani 1 1 d . . .
O2 O 0.4119(2) 0.4454(3) 0.6470(13) 0.124(2) Uani 1 1 d . . .
C2 C 0.2713(2) 0.7794(4) 0.3696(12) 0.0465(17) Uani 1 1 d . . .
C3 C 0.2515(2) 0.6995(3) 0.2993(14) 0.0484(16) Uani 1 1 d . . .
C10 C 0.3757(2) 0.7142(4) 0.9495(15) 0.0586(17) Uani 1 1 d . . .
H10 H 0.3936 0.6950 1.0904 0.070 Uiso 1 1 calc R . .
C7 C 0.2511(3) 0.8530(4) 0.2467(15) 0.064(2) Uani 1 1 d . . .
H7 H 0.2629 0.9084 0.2889 0.077 Uiso 1 1 calc R . .
C11 C 0.3542(2) 0.6551(4) 0.8058(15) 0.0548(18) Uani 1 1 d . . .
C18 C 0.4548(2) 0.8105(4) 0.6385(14) 0.0668(19) Uani 1 1 d . . .
H18 H 0.4370 0.7747 0.5273 0.080 Uiso 1 1 calc R . .
C8 C 0.3351(2) 0.8340(3) 0.7002(14) 0.0543(19) Uani 1 1 d . . .
C6 C 0.2139(3) 0.8435(4) 0.0649(15) 0.074(2) Uani 1 1 d . . .
H6 H 0.2012 0.8927 -0.0167 0.088 Uiso 1 1 calc R . .
C9 C 0.3735(2) 0.8101(4) 0.9032(15) 0.060(2) Uani 1 1 d . . .
H9 H 0.365(2) 0.840(4) 1.060(12) 0.072 Uiso 1 1 d . . .
C4 C 0.2139(2) 0.6892(4) 0.1173(12) 0.0588(18) Uani 1 1 d . . .
H4 H 0.2018 0.6340 0.0746 0.071 Uiso 1 1 calc R . .
C16 C 0.5331(3) 0.8819(5) 0.7569(18) 0.071(2) Uani 1 1 d . . .
C13 C 0.4290(2) 0.8417(4) 0.8401(14) 0.0555(18) Uani 1 1 d . . .
C20 C 0.3657(2) 0.5591(4) 0.8246(13) 0.0616(19) Uani 1 1 d . . .
H20A H 0.3336 0.5264 0.8038 0.074 Uiso 1 1 calc R . .
H20B H 0.3794 0.5462 0.9893 0.074 Uiso 1 1 calc R . .
C21 C 0.4046(3) 0.5304(5) 0.6276(16) 0.073(2) Uani 1 1 d . . .
C5 C 0.1948(3) 0.7624(4) 0.0005(17) 0.079(2) Uani 1 1 d . . .
H5 H 0.1692 0.7573 -0.1213 0.095 Uiso 1 1 calc R . .
C14 C 0.4563(3) 0.8974(4) 1.0031(15) 0.0645(19) Uani 1 1 d . . .
H14 H 0.4392 0.9208 1.1408 0.077 Uiso 1 1 calc R . .
C12 C 0.3260(2) 0.9301(3) 0.6692(16) 0.075(2) Uani 1 1 d . . .
H12A H 0.3381 0.9482 0.5076 0.112 Uiso 1 1 calc R . .
H12B H 0.3446 0.9613 0.7965 0.112 Uiso 1 1 calc R . .
H12C H 0.2895 0.9422 0.6838 0.112 Uiso 1 1 calc R . .
C17 C 0.5066(3) 0.8298(4) 0.5906(15) 0.072(2) Uani 1 1 d . . .
H17 H 0.5231 0.8080 0.4490 0.086 Uiso 1 1 calc R . .
C15 C 0.5080(3) 0.9181(4) 0.9634(17) 0.074(2) Uani 1 1 d . . .
H15 H 0.5256 0.9553 1.0717 0.089 Uiso 1 1 calc R . .
C19 C 0.6125(3) 0.8710(6) 0.522(2) 0.112(3) Uani 1 1 d . . .
H19A H 0.6085 0.8088 0.5159 0.168 Uiso 1 1 calc R . .
H19B H 0.6488 0.8854 0.5356 0.168 Uiso 1 1 calc R . .
H19C H 0.5985 0.8963 0.3722 0.168 Uiso 1 1 calc R . .
C22 C 0.4457(5) 0.4050(7) 0.438(3) 0.190(6) Uani 1 1 d D . .
H22A H 0.4248 0.3734 0.3174 0.228 Uiso 1 1 calc R . .
H22B H 0.4664 0.4486 0.3529 0.228 Uiso 1 1 calc R . .
C23 C 0.4765(5) 0.3488(10) 0.581(3) 0.256(9) Uani 1 1 d D . .
H23A H 0.5010 0.3824 0.6767 0.383 Uiso 1 1 calc R . .
H23B H 0.4949 0.3096 0.4730 0.383 Uiso 1 1 calc R . .
H23C H 0.4547 0.3160 0.6929 0.383 Uiso 1 1 calc R . .

loop_
_atom_site_aniso_label
_atom_site_aniso_U_11
_atom_site_aniso_U_22
_atom_site_aniso_U_33
_atom_site_aniso_U_23
_atom_site_aniso_U_13
_atom_site_aniso_U_12
S1 0.0569(9) 0.0390(7) 0.0602(11) -0.0006(10) 0.0087(10) 0.0005(7)
O5 0.080(3) 0.047(2) 0.065(3) -0.005(2) 0.014(3) 0.012(2)
O4 0.063(3) 0.057(2) 0.072(4) 0.006(3) 0.018(3) -0.011(2)
N1 0.046(3) 0.037(3) 0.066(4) 0.001(3) 0.003(3) 0.000(2)
O3 0.063(3) 0.118(4) 0.105(5) 0.012(4) -0.001(4) -0.021(3)
C1 0.045(3) 0.040(3) 0.061(5) 0.003(3) 0.010(3) 0.002(3)
O1 0.097(4) 0.087(4) 0.121(5) 0.028(4) 0.053(4) 0.019(3)
O2 0.144(5) 0.070(3) 0.156(6) 0.023(4) 0.071(5) 0.051(3)
C2 0.044(3) 0.040(3) 0.055(5) 0.001(3) 0.009(3) 0.005(3)
C3 0.048(3) 0.042(3) 0.054(4) -0.004(3) 0.014(4) 0.002(3)
C10 0.049(3) 0.070(4) 0.056(5) 0.010(5) 0.011(4) 0.006(3)
C7 0.064(4) 0.042(4) 0.087(6) 0.004(4) 0.005(5) 0.003(3)
C11 0.049(4) 0.052(4) 0.064(5) 0.008(4) 0.008(4) 0.006(3)
C18 0.059(4) 0.093(5) 0.048(5) 0.006(4) -0.001(4) -0.014(4)
C8 0.041(3) 0.038(3) 0.084(6) 0.002(4) 0.008(4) 0.002(3)
C6 0.073(5) 0.062(4) 0.085(7) 0.001(4) -0.009(5) 0.008(4)
C9 0.050(4) 0.061(4) 0.069(6) -0.005(4) 0.009(4) -0.003(3)
C4 0.072(5) 0.059(4) 0.045(5) -0.008(4) 0.001(4) -0.012(4)
C16 0.047(4) 0.077(5) 0.088(7) 0.030(5) -0.017(5) -0.010(4)
C13 0.053(4) 0.058(4) 0.056(5) 0.010(4) 0.007(4) 0.001(3)
C20 0.063(4) 0.058(4) 0.063(5) 0.010(4) 0.016(4) 0.013(3)
C21 0.062(5) 0.064(5) 0.094(7) 0.009(5) 0.007(5) 0.024(4)
C5 0.078(5) 0.067(4) 0.092(7) 0.005(5) -0.032(5) 0.005(4)
C14 0.064(4) 0.066(4) 0.063(6) -0.005(4) 0.002(4) -0.007(3)
C12 0.073(5) 0.046(4) 0.105(7) -0.004(4) -0.007(5) 0.007(3)
C17 0.060(4) 0.090(5) 0.065(6) 0.010(4) 0.006(4) -0.011(4)
C15 0.069(5) 0.075(4) 0.078(6) -0.001(5) -0.008(5) -0.011(4)
C19 0.057(5) 0.148(8) 0.130(9) 0.036(7) 0.016(6) -0.004(5)
C22 0.187(11) 0.142(8) 0.240(16) 0.064(10) 0.118(12) 0.107(8)
C23 0.171(13) 0.37(2) 0.222(18) -0.085(17) -0.011(12) 0.134(15)

loop_
_atom_type_symbol
_atom_type_description
_atom_type_scat_dispersion_real
_atom_type_scat_dispersion_imag
_atom_type_scat_source
C C 0.0033 0.0016 'International Tables Vol C Tables 4.2.6.8 and 6.1.1.4'
H H 0.0000 0.0000 'International Tables Vol C Tables 4.2.6.8 and 6.1.1.4'
N N 0.0061 0.0033 'International Tables Vol C Tables 4.2.6.8 and 6.1.1.4'
O O 0.0106 0.0060 'International Tables Vol C Tables 4.2.6.8 and 6.1.1.4'
S S 0.1246 0.1234 'International Tables Vol C Tables 4.2.6.8 and 6.1.1.4'

loop_
_geom_angle_atom_site_label_1
_geom_angle_atom_site_label_2
_geom_angle_atom_site_label_3
_geom_angle
_geom_angle_site_symmetry_1
_geom_angle_site_symmetry_3
_geom_angle_publ_flag
O5 S1 O4 114.9(2) . . ?
O5 S1 N1 110.8(2) . . ?
O4 S1 N1 111.5(3) . . ?
O5 S1 C3 113.5(3) . . ?
O4 S1 C3 111.4(3) . . ?
N1 S1 C3 92.6(3) . . ?
C11 N1 C1 119.3(5) . . ?
C11 N1 S1 123.5(4) . . ?
C1 N1 S1 114.5(4) . . ?
C16 O3 C19 117.9(7) . . ?
C8 C1 N1 122.1(6) . . ?
C8 C1 C2 130.7(5) . . ?
N1 C1 C2 107.2(5) . . ?
C21 O2 C22 114.8(6) . . ?
C3 C2 C7 116.6(6) . . ?
C3 C2 C1 112.8(5) . . ?
C7 C2 C1 130.6(6) . . ?
C4 C3 C2 123.5(6) . . ?
C4 C3 S1 124.9(5) . . ?
C2 C3 S1 111.5(5) . . ?
C11 C10 C9 124.6(7) . . ?
C11 C10 H10 117.7 . . ?
C9 C10 H10 117.7 . . ?
C6 C7 C2 120.3(6) . . ?
C6 C7 H7 119.8 . . ?
C2 C7 H7 119.8 . . ?
C10 C11 N1 119.8(6) . . ?
C10 C11 C20 123.7(7) . . ?
N1 C11 C20 116.3(6) . . ?
C13 C18 C17 122.8(7) . . ?
C13 C18 H18 118.6 . . ?
C17 C18 H18 118.6 . . ?
C1 C8 C12 124.5(6) . . ?
C1 C8 C9 120.7(5) . . ?
C12 C8 C9 114.8(6) . . ?
C7 C6 C5 121.3(7) . . ?
C7 C6 H6 119.3 . . ?
C5 C6 H6 119.3 . . ?
C10 C9 C8 112.5(6) . . ?
C10 C9 C13 108.1(5) . . ?
C8 C9 C13 111.7(6) . . ?
C10 C9 H9 109(4) . . ?
C8 C9 H9 111(4) . . ?
C13 C9 H9 104(4) . . ?
C5 C4 C3 118.5(6) . . ?
C5 C4 H4 120.8 . . ?
C3 C4 H4 120.8 . . ?
C17 C16 C15 121.0(6) . . ?
C17 C16 O3 123.5(8) . . ?
C15 C16 O3 115.6(7) . . ?
C18 C13 C14 117.6(6) . . ?
C18 C13 C9 121.1(6) . . ?
C14 C13 C9 121.0(7) . . ?
C11 C20 C21 111.4(6) . . ?
C11 C20 H20A 109.3 . . ?
C21 C20 H20A 109.3 . . ?
C11 C20 H20B 109.3 . . ?
C21 C20 H20B 109.3 . . ?
H20A C20 H20B 108.0 . . ?
O1 C21 O2 124.4(7) . . ?
O1 C21 C20 126.5(6) . . ?
O2 C21 C20 109.0(7) . . ?
C4 C5 C6 119.7(7) . . ?
C4 C5 H5 120.1 . . ?
C6 C5 H5 120.1 . . ?
C15 C14 C13 121.6(7) . . ?
C15 C14 H14 119.2 . . ?
C13 C14 H14 119.2 . . ?
C8 C12 H12A 109.5 . . ?
C8 C12 H12B 109.5 . . ?
H12A C12 H12B 109.5 . . ?
C8 C12 H12C 109.5 . . ?
H12A C12 H12C 109.5 . . ?
H12B C12 H12C 109.5 . . ?
C16 C17 C18 118.6(7) . . ?
C16 C17 H17 120.7 . . ?
C18 C17 H17 120.7 . . ?
C14 C15 C16 118.3(7) . . ?
C14 C15 H15 120.8 . . ?
C16 C15 H15 120.8 . . ?
O3 C19 H19A 109.5 . . ?
O3 C19 H19B 109.5 . . ?
H19A C19 H19B 109.5 . . ?
O3 C19 H19C 109.5 . . ?
H19A C19 H19C 109.5 . . ?
H19B C19 H19C 109.5 . . ?
C23 C22 O2 99.7(10) . . ?
C23 C22 H22A 111.8 . . ?
O2 C22 H22A 111.8 . . ?
C23 C22 H22B 111.8 . . ?
O2 C22 H22B 111.8 . . ?
H22A C22 H22B 109.5 . . ?
C22 C23 H23A 109.5 . . ?
C22 C23 H23B 109.5 . . ?
H23A C23 H23B 109.5 . . ?
C22 C23 H23C 109.5 . . ?
H23A C23 H23C 109.5 . . ?
H23B C23 H23C 109.5 . . ?

loop_
_geom_bond_atom_site_label_1
_geom_bond_atom_site_label_2
_geom_bond_distance
_geom_bond_site_symmetry_2
_geom_bond_publ_flag
S1 O5 1.431(4) . ?
S1 O4 1.450(4) . ?
S1 N1 1.652(5) . ?
S1 C3 1.733(6) . ?
N1 C11 1.419(8) . ?
N1 C1 1.438(6) . ?
O3 C16 1.401(7) . ?
O3 C19 1.402(10) . ?
C1 C8 1.328(8) . ?
C1 C2 1.479(8) . ?
O1 C21 1.196(8) . ?
O2 C21 1.320(7) . ?
O2 C22 1.544(11) . ?
C2 C3 1.380(7) . ?
C2 C7 1.405(8) . ?
C3 C4 1.380(8) . ?
C10 C11 1.310(9) . ?
C10 C9 1.492(8) . ?
C10 H10 0.9300 . ?
C7 C6 1.372(9) . ?
C7 H7 0.9300 . ?
C11 C20 1.505(7) . ?
C18 C13 1.353(8) . ?
C18 C17 1.388(8) . ?
C18 H18 0.9300 . ?
C8 C12 1.500(6) . ?
C8 C9 1.513(9) . ?
C6 C5 1.379(8) . ?
C6 H6 0.9300 . ?
C9 C13 1.543(8) . ?
C9 H9 0.98(6) . ?
C4 C5 1.375(8) . ?
C4 H4 0.9300 . ?
C16 C17 1.376(9) . ?
C16 C15 1.395(10) . ?
C13 C14 1.408(9) . ?
C20 C21 1.519(9) . ?
C20 H20A 0.9700 . ?
C20 H20B 0.9700 . ?
C5 H5 0.9300 . ?
C14 C15 1.383(9) . ?
C14 H14 0.9300 . ?
C12 H12A 0.9600 . ?
C12 H12B 0.9600 . ?
C12 H12C 0.9600 . ?
C17 H17 0.9300 . ?
C15 H15 0.9300 . ?
C19 H19A 0.9600 . ?
C19 H19B 0.9600 . ?
C19 H19C 0.9600 . ?
C22 C23 1.398(9) . ?
C22 H22A 0.9700 . ?
C22 H22B 0.9700 . ?
C23 H23A 0.9600 . ?
C23 H23B 0.9600 . ?
C23 H23C 0.9600 . ?
